data_7235146
loop_
_publ_author_name
'K. S. Asha'
'Arthur C. Reber'
'N. Ahmed'
'R. Nath'
'Shiv N. Khanna'
'Sukhendu Mandal'

_publ_section_title
;
 The effect of substituted benzene dicarboxylic acid linkers on the
 optical band gap energy and magnetic coupling in manganese trimer metal
 organic frameworks
;
_journal_name_full 'Journal of Materials Chemistry C'
_journal_page_first 539
_journal_page_last 548
_journal_paper_doi 10.1039/C6TC03577A
_journal_volume 5
_journal_year 2017
_chemical_formula_sum 'C40 H45 Mn3 N4 O16'
_chemical_formula_weight 1002.62
_space_group_IT_number 2
_space_group_name_Hall '-P 1'
_space_group_name_H-M_alt 'P -1'
_symmetry_cell_setting triclinic
_symmetry_space_group_name_H-M 'P -1'
_atom_sites_solution_hydrogens geom
_atom_sites_solution_primary direct
_atom_sites_solution_secondary difmap
_cell_angle_alpha 69.762(2)
_cell_angle_beta 86.925(2)
_cell_angle_gamma 84.366(2)
_cell_formula_units_Z 2
_cell_length_a 9.8767(5)
_cell_length_b 14.7211(8)
_cell_length_c 16.9215(9)
_cell_measurement_reflns_used 11439
_cell_measurement_temperature 298(2)
_cell_measurement_theta_max 28.38
_cell_measurement_theta_min 1.28
_cell_volume 2296.8(2)
_computing_structure_refinement 'SHELXL-97 (Sheldrick, 2008)'
_diffrn_ambient_temperature 298(2)
_diffrn_measured_fraction_theta_full 0.992
_diffrn_measured_fraction_theta_max 0.992
_diffrn_measurement_device_type 'CCD area detector'
_diffrn_measurement_method 'phi and omega scans'
_diffrn_radiation_monochromator graphite
_diffrn_radiation_source 'fine-focus sealed tube'
_diffrn_radiation_type MoK\a
_diffrn_radiation_wavelength 0.71073
_diffrn_reflns_av_R_equivalents 0.0259
_diffrn_reflns_av_sigmaI/netI 0.0269
_diffrn_reflns_limit_h_max 12
_diffrn_reflns_limit_h_min -13
_diffrn_reflns_limit_k_max 19
_diffrn_reflns_limit_k_min -19
_diffrn_reflns_limit_l_max 22
_diffrn_reflns_limit_l_min -22
_diffrn_reflns_number 41098
_diffrn_reflns_theta_full 28.38
_diffrn_reflns_theta_max 28.38
_diffrn_reflns_theta_min 1.28
_exptl_absorpt_coefficient_mu 0.884
_exptl_absorpt_correction_T_max 0.8789
_exptl_absorpt_correction_T_min 0.8093
_exptl_absorpt_process_details SADABS
_exptl_crystal_colour colorless
_exptl_crystal_density_diffrn 1.450
_exptl_crystal_density_method 'not measured'
_exptl_crystal_description Flake
_exptl_crystal_F_000 1032
_exptl_crystal_size_max 0.25
_exptl_crystal_size_mid 0.20
_exptl_crystal_size_min 0.15
_refine_diff_density_max 1.289
_refine_diff_density_min -0.769
_refine_diff_density_rms 0.218
_refine_ls_extinction_method none
_refine_ls_goodness_of_fit_ref 0.875
_refine_ls_hydrogen_treatment mixed
_refine_ls_matrix_type full
_refine_ls_number_parameters 556
_refine_ls_number_reflns 11439
_refine_ls_number_restraints 0
_refine_ls_restrained_S_all 0.875
_refine_ls_R_factor_all 0.0658
_refine_ls_R_factor_gt 0.0480
_refine_ls_shift/su_max 0.054
_refine_ls_shift/su_mean 0.002
_refine_ls_structure_factor_coef Fsqd
_refine_ls_weighting_details 'calc w=1/[\s^2^(Fo^2^)+(0.1329P)^2^+2.5873P] where P=(Fo^2^+2Fc^2^)/3'
_refine_ls_weighting_scheme calc
_refine_ls_wR_factor_gt 0.1450
_refine_ls_wR_factor_ref 0.1741
_reflns_number_gt 9102
_reflns_number_total 11439
_reflns_threshold_expression >2\s(I)
_cod_data_source_file J-Mater-Chem-C-2017-5-539.cif
_cod_data_source_block Compound1_H
_cod_depositor_comments
;
The following automatic conversions were performed:

data item '_symmetry_cell_setting' value 'Triclinic' was changed to
'triclinic' in accordance with the built-in table derived from the
CIF Core dictionary named 'cif_core.dic' version 2.4.5 last updated
on 2014-11-21.

Automatic conversion script
Id: cif_fix_values 6909 2019-04-08 15:41:33Z antanas 
;
_cod_original_sg_symbol_H-M P-1
_cod_database_code 7235146

loop_
_symmetry_equiv_pos_as_xyz
'x, y, z'
'-x, -y, -z'

loop_
_atom_site_label
_atom_site_type_symbol
_atom_site_fract_x
_atom_site_fract_y
_atom_site_fract_z
_atom_site_U_iso_or_equiv
_atom_site_adp_type
_atom_site_occupancy
_atom_site_symmetry_multiplicity
_atom_site_calc_flag
_atom_site_refinement_flags
_atom_site_disorder_assembly
_atom_site_disorder_group
Mn1 Mn 0.10813(4) 0.32710(3) 0.39833(2) 0.02820(11) Uani 1 1 d . . .
Mn2 Mn 0.0000 0.5000 0.5000 0.02445(12) Uani 1 2 d S . .
Mn3 Mn -0.54350(4) -0.16821(3) 0.88792(2) 0.03356(12) Uani 1 1 d . . .
Mn4 Mn -0.5000 1.0000 0.0000 0.02413(12) Uani 1 2 d S . .
O1 O 0.2584(2) 0.21081(17) 0.47272(14) 0.0502(5) Uani 1 1 d . . .
O2 O 0.1101(3) 0.2454(2) 0.31656(17) 0.0639(7) Uani 1 1 d . . .
N2 N 0.0512(5) 0.2122(4) 0.2071(3) 0.0973(16) Uani 1 1 d . . .
O4 O 0.3071(2) 0.41347(18) 0.36373(14) 0.0460(5) Uani 1 1 d . . .
O6 O 0.17587(17) 0.41182(14) 0.47326(12) 0.0336(4) Uani 1 1 d . . .
O8 O -0.0498(3) 0.54910(17) 0.36943(13) 0.0503(6) Uani 1 1 d . . .
O3 O -0.0085(2) 0.43858(15) 0.30628(13) 0.0449(5) Uani 1 1 d . . .
C15 C -0.1482(4) 0.5641(2) 0.16366(19) 0.0447(7) Uani 1 1 d . . .
H15 H -0.1225 0.5009 0.1654 0.054 Uiso 1 1 calc R . .
C16 C -0.2155(4) 0.6297(2) 0.09342(19) 0.0472(7) Uani 1 1 d . . .
H16 H -0.2356 0.6103 0.0489 0.057 Uiso 1 1 calc R . .
C19 C -0.1525(5) 0.6874(3) 0.2260(2) 0.0626(11) Uani 1 1 d . . .
H19 H -0.1309 0.7072 0.2700 0.075 Uiso 1 1 calc R . .
O7 O -0.1157(2) 0.37623(15) 0.53176(15) 0.0471(5) Uani 1 1 d . . .
O5 O -0.0419(2) 0.25543(16) 0.48565(14) 0.0451(5) Uani 1 1 d . . .
C23 C -0.1980(3) 0.1261(2) 0.6107(2) 0.0452(7) Uani 1 1 d . . .
H23 H -0.1542 0.1035 0.5702 0.054 Uiso 1 1 calc R . .
C24 C -0.2707(3) 0.0640(2) 0.6761(2) 0.0435(7) Uani 1 1 d . . .
H24 H -0.2766 0.0005 0.6785 0.052 Uiso 1 1 calc R . .
O15 O -0.4347(2) -0.05254(15) 0.80642(12) 0.0414(5) Uani 1 1 d . . .
O11 O -0.7560(2) -0.08817(19) 0.86608(14) 0.0499(5) Uani 1 1 d . . .
O12 O -0.64479(18) -0.09162(15) 0.97598(13) 0.0373(4) Uani 1 1 d . . .
O10 O -0.3499(2) 0.88085(15) 0.01507(14) 0.0428(5) Uani 1 1 d . . .
O16 O -0.4556(2) 0.06062(15) 0.86742(12) 0.0442(5) Uani 1 1 d . . .
O9 O -0.3802(3) 0.76154(18) -0.03290(15) 0.0618(7) Uani 1 1 d . . .
C32 C -0.8885(3) -0.0382(3) 1.0511(2) 0.0469(7) Uani 1 1 d . . .
H32 H -0.8137 -0.0636 1.0855 0.056 Uiso 1 1 calc R . .
O14 O -0.5514(3) -0.2303(2) 0.79265(16) 0.0625(7) Uani 1 1 d . . .
C8 C 0.5127(3) 0.4987(2) 0.41810(19) 0.0377(6) Uani 1 1 d . . .
H8 H 0.5215 0.4978 0.3634 0.045 Uiso 1 1 calc R . .
C7 C 0.3831(3) 0.4699(2) 0.54765(19) 0.0390(6) Uani 1 1 d . . .
H7 H 0.3051 0.4496 0.5797 0.047 Uiso 1 1 calc R . .
C1 C 0.2393(4) 0.1391(3) 0.5358(2) 0.0558(8) Uani 1 1 d . . .
C2 C 0.1692(6) 0.0559(4) 0.5262(4) 0.0932(17) Uani 1 1 d . . .
H2A H 0.1616 0.0058 0.5802 0.140 Uiso 1 1 calc R . .
H2B H 0.2218 0.0300 0.4883 0.140 Uiso 1 1 calc R . .
H2C H 0.0800 0.0795 0.5040 0.140 Uiso 1 1 calc R . .
N1 N 0.2833(4) 0.1325(3) 0.6097(2) 0.0774(11) Uani 1 1 d . . .
C3 C 0.3505(7) 0.2126(4) 0.6159(3) 0.0897(16) Uani 1 1 d . . .
H3A H 0.3770 0.1981 0.6730 0.135 Uiso 1 1 calc R . .
H3B H 0.2894 0.2705 0.5992 0.135 Uiso 1 1 calc R . .
H3C H 0.4298 0.2224 0.5795 0.135 Uiso 1 1 calc R . .
C5 C 0.2869(3) 0.43082(19) 0.43044(18) 0.0340(5) Uani 1 1 d . . .
C26 C -0.3264(4) 0.1907(2) 0.7328(2) 0.0518(8) Uani 1 1 d . . .
H26 H -0.3687 0.2128 0.7740 0.062 Uiso 1 1 calc R . .
C27 C -0.2558(4) 0.2537(2) 0.6666(2) 0.0507(8) Uani 1 1 d . . .
H27 H -0.2523 0.3178 0.6634 0.061 Uiso 1 1 calc R . .
C29 C -0.7530(3) -0.0717(2) 0.93335(18) 0.0370(6) Uani 1 1 d . . .
C33 C -0.5554(4) -0.2169(3) 0.7165(3) 0.0629(10) Uani 1 1 d . . .
N3 N -0.6216(4) -0.2636(3) 0.6831(3) 0.0762(10) Uani 1 1 d . . .
N4 N -0.6974(11) -0.3597(8) 1.1024(4) 0.206(5) Uani 1 1 d . . .
C6 C 0.3956(2) 0.4689(2) 0.46612(18) 0.0336(5) Uani 1 1 d . . .
C4 C 0.2535(9) 0.0535(5) 0.6885(4) 0.127(3) Uani 1 1 d . . .
H4A H 0.2952 0.0632 0.7346 0.190 Uiso 1 1 calc R . .
H4B H 0.2889 -0.0077 0.6841 0.190 Uiso 1 1 calc R . .
H4C H 0.1568 0.0536 0.6982 0.190 Uiso 1 1 calc R . .
C9 C 0.1171(4) 0.2615(3) 0.2407(3) 0.0616(10) Uani 1 1 d . . .
C12 C 0.0550(14) 0.2233(10) 0.1182(5) 0.260(9) Uani 1 1 d . . .
H12A H -0.0026 0.1790 0.1092 0.390 Uiso 1 1 calc R . .
H12B H 0.1467 0.2095 0.1011 0.390 Uiso 1 1 calc R . .
H12C H 0.0234 0.2887 0.0856 0.390 Uiso 1 1 calc R . .
C11 C -0.0333(6) 0.1372(5) 0.2632(4) 0.0965(17) Uani 1 1 d . . .
H11A H -0.0762 0.1067 0.2305 0.145 Uiso 1 1 calc R . .
H11B H -0.1018 0.1670 0.2910 0.145 Uiso 1 1 calc R . .
H11C H 0.0232 0.0892 0.3045 0.145 Uiso 1 1 calc R . .
C10 C 0.2021(6) 0.3392(5) 0.1830(4) 0.0999(19) Uani 1 1 d . . .
H10A H 0.1952 0.3414 0.1260 0.150 Uiso 1 1 calc R . .
H10B H 0.2954 0.3243 0.1995 0.150 Uiso 1 1 calc R . .
H10C H 0.1694 0.4012 0.1870 0.150 Uiso 1 1 calc R . .
C13 C -0.0531(3) 0.5203(2) 0.30834(16) 0.0363(6) Uani 1 1 d . . .
C14 C -0.1195(3) 0.5918(2) 0.23026(17) 0.0405(6) Uani 1 1 d . . .
C17 C -0.2522(4) 0.7245(2) 0.09059(18) 0.0445(7) Uani 1 1 d . . .
C18 C -0.2181(5) 0.7533(3) 0.1557(2) 0.0656(11) Uani 1 1 d . . .
H18 H -0.2391 0.8174 0.1526 0.079 Uiso 1 1 calc R . .
C21 C -0.1090(3) 0.29042(19) 0.53532(17) 0.0335(5) Uani 1 1 d . . .
C22 C -0.1904(3) 0.22174(19) 0.60531(17) 0.0345(5) Uani 1 1 d . . .
C25 C -0.3349(3) 0.09539(19) 0.73825(16) 0.0332(5) Uani 1 1 d . . .
C28 C -0.4150(3) 0.02867(19) 0.81035(15) 0.0326(5) Uani 1 1 d . . .
C20 C -0.3332(3) 0.7951(2) 0.01829(18) 0.0408(6) Uani 1 1 d . . .
C30 C -0.8800(3) -0.0326(2) 0.96750(18) 0.0389(6) Uani 1 1 d . . .
C31 C -0.9920(3) 0.0059(3) 0.9164(2) 0.0458(7) Uani 1 1 d . . .
H31 H -0.9867 0.0100 0.8602 0.055 Uiso 1 1 calc R . .
C34 C -0.4774(7) -0.1362(5) 0.6527(4) 0.0991(19) Uani 1 1 d . . .
H34A H -0.4911 -0.1355 0.5967 0.149 Uiso 1 1 calc R . .
H34B H -0.3821 -0.1485 0.6646 0.149 Uiso 1 1 calc R . .
H34C H -0.5105 -0.0745 0.6569 0.149 Uiso 1 1 calc R . .
C35 C -0.6976(8) -0.3432(5) 0.7455(6) 0.134(3) Uani 1 1 d . . .
H35A H -0.7450 -0.3750 0.7157 0.201 Uiso 1 1 calc R . .
H35B H -0.7619 -0.3155 0.7772 0.201 Uiso 1 1 calc R . .
H35C H -0.6343 -0.3896 0.7831 0.201 Uiso 1 1 calc R . .
C36 C -0.6193(7) -0.2528(5) 0.5945(3) 0.1000(19) Uani 1 1 d . . .
H36A H -0.6783 -0.2965 0.5859 0.150 Uiso 1 1 calc R . .
H36B H -0.5282 -0.2676 0.5771 0.150 Uiso 1 1 calc R . .
H36C H -0.6500 -0.1872 0.5618 0.150 Uiso 1 1 calc R . .
O13 O -0.6559(4) -0.2976(2) 0.9667(2) 0.0908(11) Uani 1 1 d . . .
C37 C -0.6685(12) -0.3449(6) 1.0320(5) 0.169(4) Uani 1 1 d . . .
C42 C -0.593(4) -0.424(2) 1.1570(19) 0.50(2) Uiso 1 1 d . . .
H42A H -0.6165 -0.4320 1.2146 0.749 Uiso 1 1 calc R . .
H42B H -0.5070 -0.3971 1.1424 0.749 Uiso 1 1 calc R . .
H42C H -0.5873 -0.4866 1.1498 0.749 Uiso 1 1 calc R . .
C43 C -0.792(4) -0.361(2) 1.145(2) 0.51(2) Uiso 1 1 d . . .
H43A H -0.7664 -0.3910 1.2031 0.762 Uiso 1 1 calc R . .
H43B H -0.8580 -0.3973 1.1326 0.762 Uiso 1 1 calc R . .
H43C H -0.8301 -0.2957 1.1358 0.762 Uiso 1 1 calc R . .
C46 C -0.5432(19) -0.4466(12) 1.0073(12) 0.257(7) Uiso 1 1 d . . .

loop_
_atom_site_aniso_label
_atom_site_aniso_U_11
_atom_site_aniso_U_22
_atom_site_aniso_U_33
_atom_site_aniso_U_23
_atom_site_aniso_U_13
_atom_site_aniso_U_12
Mn1 0.03212(19) 0.0301(2) 0.02173(19) -0.00630(14) -0.00280(14) -0.00826(14)
Mn2 0.0283(2) 0.0252(2) 0.0185(2) -0.00429(18) -0.00189(17) -0.00750(18)
Mn3 0.0447(2) 0.0322(2) 0.0232(2) -0.00727(16) 0.00154(15) -0.01000(16)
Mn4 0.0266(2) 0.0258(2) 0.0189(2) -0.00622(18) 0.00053(17) -0.00321(18)
O1 0.0554(13) 0.0470(12) 0.0400(12) -0.0057(10) -0.0072(10) 0.0037(10)
O2 0.094(2) 0.0610(15) 0.0473(14) -0.0322(12) -0.0169(14) 0.0006(14)
N2 0.110(3) 0.155(4) 0.056(2) -0.062(3) 0.019(2) -0.066(3)
O4 0.0418(10) 0.0652(14) 0.0387(11) -0.0235(10) 0.0007(8) -0.0204(10)
O6 0.0248(8) 0.0374(10) 0.0419(10) -0.0163(8) -0.0033(7) -0.0070(7)
O8 0.0667(14) 0.0552(13) 0.0237(10) -0.0079(9) -0.0143(9) 0.0059(11)
O3 0.0583(12) 0.0385(11) 0.0318(10) -0.0037(8) -0.0165(9) 0.0020(9)
C15 0.0673(19) 0.0325(14) 0.0303(14) -0.0066(11) -0.0165(13) 0.0067(13)
C16 0.076(2) 0.0361(15) 0.0290(14) -0.0118(11) -0.0205(14) 0.0096(14)
C19 0.106(3) 0.0485(19) 0.0368(17) -0.0210(15) -0.0309(19) 0.0168(19)
O7 0.0455(11) 0.0346(10) 0.0590(14) -0.0115(10) 0.0132(10) -0.0188(9)
O5 0.0524(12) 0.0414(11) 0.0406(11) -0.0112(9) 0.0161(9) -0.0198(9)
C23 0.0626(18) 0.0376(15) 0.0380(15) -0.0154(12) 0.0220(14) -0.0205(13)
C24 0.0595(17) 0.0303(13) 0.0426(16) -0.0140(12) 0.0191(13) -0.0178(12)
O15 0.0527(11) 0.0403(11) 0.0293(10) -0.0068(8) 0.0089(8) -0.0193(9)
O11 0.0382(10) 0.0802(17) 0.0361(11) -0.0264(11) 0.0011(8) -0.0053(10)
O12 0.0290(8) 0.0451(11) 0.0399(11) -0.0157(9) 0.0001(7) -0.0095(7)
O10 0.0412(10) 0.0358(10) 0.0446(12) -0.0075(9) -0.0048(9) 0.0077(8)
O16 0.0645(13) 0.0405(11) 0.0240(9) -0.0063(8) 0.0120(9) -0.0110(9)
O9 0.097(2) 0.0461(13) 0.0388(12) -0.0135(10) -0.0327(13) 0.0221(13)
C32 0.0318(13) 0.074(2) 0.0375(15) -0.0224(15) -0.0062(11) -0.0045(13)
O14 0.0867(18) 0.0700(17) 0.0444(14) -0.0333(13) 0.0057(12) -0.0231(14)
C8 0.0290(11) 0.0525(16) 0.0373(14) -0.0210(12) 0.0019(10) -0.0115(11)
C7 0.0278(11) 0.0511(16) 0.0431(15) -0.0204(13) 0.0024(10) -0.0125(11)
C1 0.0510(17) 0.0508(19) 0.053(2) -0.0045(16) -0.0020(15) 0.0051(14)
C2 0.101(4) 0.060(3) 0.117(5) -0.023(3) -0.029(3) -0.017(3)
N1 0.083(2) 0.075(2) 0.054(2) 0.0052(17) -0.0156(18) -0.0039(19)
C3 0.121(4) 0.081(3) 0.065(3) -0.017(2) -0.029(3) -0.014(3)
C5 0.0287(11) 0.0349(13) 0.0397(14) -0.0126(11) -0.0065(10) -0.0071(9)
C26 0.080(2) 0.0418(16) 0.0398(16) -0.0211(13) 0.0274(16) -0.0241(15)
C27 0.078(2) 0.0347(15) 0.0434(17) -0.0162(13) 0.0217(16) -0.0240(15)
C29 0.0311(12) 0.0460(15) 0.0342(14) -0.0121(12) 0.0030(10) -0.0130(10)
C33 0.0557(19) 0.080(3) 0.067(2) -0.047(2) -0.0047(17) 0.0079(18)
N3 0.077(2) 0.094(3) 0.074(2) -0.049(2) -0.0180(19) -0.001(2)
N4 0.253(10) 0.267(10) 0.063(3) 0.037(5) -0.017(4) -0.200(9)
C6 0.0244(10) 0.0396(14) 0.0397(14) -0.0158(11) -0.0014(9) -0.0071(9)
C4 0.154(6) 0.122(5) 0.062(3) 0.027(3) -0.010(4) -0.027(5)
C9 0.062(2) 0.081(3) 0.058(2) -0.044(2) -0.0023(17) -0.0044(18)
C12 0.408(18) 0.387(16) 0.082(5) -0.144(8) 0.105(8) -0.313(16)
C11 0.097(4) 0.115(4) 0.086(4) -0.035(3) 0.002(3) -0.051(3)
C10 0.100(4) 0.121(5) 0.105(4) -0.067(4) 0.038(3) -0.056(4)
C13 0.0399(13) 0.0407(14) 0.0221(12) -0.0018(10) -0.0065(10) -0.0050(11)
C14 0.0566(16) 0.0376(14) 0.0222(12) -0.0043(10) -0.0107(11) 0.0036(12)
C17 0.0684(19) 0.0341(14) 0.0267(13) -0.0070(11) -0.0151(13) 0.0106(13)
C18 0.114(3) 0.0426(18) 0.0407(18) -0.0187(15) -0.030(2) 0.0232(19)
C21 0.0328(11) 0.0331(13) 0.0318(13) -0.0047(10) 0.0003(10) -0.0144(10)
C22 0.0401(13) 0.0331(13) 0.0292(12) -0.0069(10) 0.0041(10) -0.0142(10)
C25 0.0423(13) 0.0326(13) 0.0230(11) -0.0057(10) 0.0051(10) -0.0126(10)
C28 0.0362(12) 0.0362(13) 0.0206(11) -0.0020(9) 0.0021(9) -0.0095(10)
C20 0.0507(15) 0.0386(15) 0.0265(13) -0.0058(11) -0.0066(11) 0.0105(12)
C30 0.0276(11) 0.0568(17) 0.0367(14) -0.0199(13) 0.0018(10) -0.0121(11)
C31 0.0362(13) 0.072(2) 0.0330(14) -0.0220(14) -0.0008(11) -0.0054(13)
C34 0.113(4) 0.121(5) 0.086(4) -0.059(4) 0.042(3) -0.058(4)
C35 0.134(6) 0.107(5) 0.169(8) -0.045(5) 0.012(5) -0.066(5)
C36 0.122(4) 0.124(5) 0.078(3) -0.064(3) -0.034(3) 0.004(4)
O13 0.139(3) 0.0677(19) 0.0619(19) -0.0112(16) 0.027(2) -0.049(2)
C37 0.268(12) 0.124(6) 0.083(5) 0.034(4) -0.007(6) -0.119(7)

loop_
_atom_type_symbol
_atom_type_description
_atom_type_scat_dispersion_real
_atom_type_scat_dispersion_imag
_atom_type_scat_source
C C 0.0033 0.0016 'International Tables Vol C Tables 4.2.6.8 and 6.1.1.4'
H H 0.0000 0.0000 'International Tables Vol C Tables 4.2.6.8 and 6.1.1.4'
N N 0.0061 0.0033 'International Tables Vol C Tables 4.2.6.8 and 6.1.1.4'
O O 0.0106 0.0060 'International Tables Vol C Tables 4.2.6.8 and 6.1.1.4'
Mn Mn 0.3368 0.7283 'International Tables Vol C Tables 4.2.6.8 and 6.1.1.4'

loop_
_geom_angle_atom_site_label_1
_geom_angle_atom_site_label_2
_geom_angle_atom_site_label_3
_geom_angle
_geom_angle_site_symmetry_1
_geom_angle_site_symmetry_3
O5 Mn1 O3 102.94(9) . .
O5 Mn1 O2 98.05(11) . .
O3 Mn1 O2 86.89(10) . .
O5 Mn1 O1 87.00(9) . .
O3 Mn1 O1 168.35(9) . .
O2 Mn1 O1 85.68(10) . .
O5 Mn1 O6 96.79(8) . .
O3 Mn1 O6 99.98(8) . .
O2 Mn1 O6 161.81(10) . .
O1 Mn1 O6 84.64(8) . .
O5 Mn1 O4 151.69(8) . .
O3 Mn1 O4 92.71(9) . .
O2 Mn1 O4 106.33(11) . .
O1 Mn1 O4 80.81(9) . .
O6 Mn1 O4 56.86(7) . .
O5 Mn1 C5 124.35(9) . .
O3 Mn1 C5 99.87(9) . .
O2 Mn1 C5 133.42(11) . .
O1 Mn1 C5 78.95(9) . .
O6 Mn1 C5 29.01(8) . .
O4 Mn1 C5 28.09(8) . .
O7 Mn2 O7 180.000(1) . 2_566
O7 Mn2 O8 86.41(10) . 2_566
O7 Mn2 O8 93.59(10) 2_566 2_566
O7 Mn2 O8 93.59(10) . .
O7 Mn2 O8 86.41(10) 2_566 .
O8 Mn2 O8 180.000(1) 2_566 .
O7 Mn2 O6 91.15(8) . 2_566
O7 Mn2 O6 88.85(8) 2_566 2_566
O8 Mn2 O6 89.05(8) 2_566 2_566
O8 Mn2 O6 90.95(8) . 2_566
O7 Mn2 O6 88.85(8) . .
O7 Mn2 O6 91.15(8) 2_566 .
O8 Mn2 O6 90.95(8) 2_566 .
O8 Mn2 O6 89.05(8) . .
O6 Mn2 O6 180.0 2_566 .
O9 Mn3 O14 109.29(11) 1_546 .
O9 Mn3 O15 96.10(11) 1_546 .
O14 Mn3 O15 91.62(10) . .
O9 Mn3 O13 84.54(14) 1_546 .
O14 Mn3 O13 83.74(12) . .
O15 Mn3 O13 175.25(11) . .
O9 Mn3 O11 151.09(10) 1_546 .
O14 Mn3 O11 95.86(10) . .
O15 Mn3 O11 97.21(9) . .
O13 Mn3 O11 84.28(13) . .
O9 Mn3 O12 95.43(9) 1_546 .
O14 Mn3 O12 151.94(10) . .
O15 Mn3 O12 98.93(8) . .
O13 Mn3 O12 85.68(11) . .
O11 Mn3 O12 57.19(7) . .
O9 Mn3 C29 123.44(10) 1_546 .
O14 Mn3 C29 123.37(11) . .
O15 Mn3 C29 101.22(9) . .
O13 Mn3 C29 82.24(12) . .
O11 Mn3 C29 28.30(8) . .
O12 Mn3 C29 29.02(8) . .
O10 Mn4 O10 180.0 . 2_475
O10 Mn4 O16 87.94(9) . 2_466
O10 Mn4 O16 92.06(9) 2_475 2_466
O10 Mn4 O16 92.06(9) . 1_564
O10 Mn4 O16 87.94(9) 2_475 1_564
O16 Mn4 O16 180.00(12) 2_466 1_564
O10 Mn4 O12 86.74(8) . 1_564
O10 Mn4 O12 93.26(8) 2_475 1_564
O16 Mn4 O12 89.77(8) 2_466 1_564
O16 Mn4 O12 90.23(8) 1_564 1_564
O10 Mn4 O12 93.26(8) . 2_466
O10 Mn4 O12 86.74(8) 2_475 2_466
O16 Mn4 O12 90.23(8) 2_466 2_466
O16 Mn4 O12 89.77(8) 1_564 2_466
O12 Mn4 O12 180.000(1) 1_564 2_466
C1 O1 Mn1 129.1(2) . .
C9 O2 Mn1 137.1(3) . .
C9 N2 C12 125.4(5) . .
C9 N2 C11 118.1(4) . .
C12 N2 C11 116.5(5) . .
C5 O4 Mn1 87.42(15) . .
C5 O6 Mn2 134.53(18) . .
C5 O6 Mn1 93.52(16) . .
Mn2 O6 Mn1 108.75(7) . .
C13 O8 Mn2 142.0(2) . .
C13 O3 Mn1 127.80(18) . .
C14 C15 C16 120.7(3) . .
C14 C15 H15 119.6 . .
C16 C15 H15 119.6 . .
C17 C16 C15 119.5(3) . .
C17 C16 H16 120.3 . .
C15 C16 H16 120.3 . .
C14 C19 C18 119.9(3) . .
C14 C19 H19 120.1 . .
C18 C19 H19 120.1 . .
C21 O7 Mn2 142.87(19) . .
C21 O5 Mn1 124.56(17) . .
C22 C23 C24 120.3(3) . .
C22 C23 H23 119.8 . .
C24 C23 H23 119.8 . .
C25 C24 C23 120.9(3) . .
C25 C24 H24 119.5 . .
C23 C24 H24 119.5 . .
C28 O15 Mn3 131.52(18) . .
C29 O11 Mn3 91.24(18) . .
C29 O12 Mn4 132.64(19) . 1_546
C29 O12 Mn3 90.02(17) . .
Mn4 O12 Mn3 109.26(8) 1_546 .
C20 O10 Mn4 143.3(2) . .
C28 O16 Mn4 136.34(18) . 1_546
C20 O9 Mn3 123.3(2) . 1_564
C31 C32 C30 120.2(3) 2_357 .
C31 C32 H32 119.9 2_357 .
C30 C32 H32 119.9 . .
C33 O14 Mn3 147.5(3) . .
C7 C8 C6 119.8(3) 2_666 .
C7 C8 H8 120.1 2_666 .
C6 C8 H8 120.1 . .
C6 C7 C8 120.2(2) . 2_666
C6 C7 H7 119.9 . .
C8 C7 H7 119.9 2_666 .
O1 C1 N1 120.8(4) . .
O1 C1 C2 119.1(4) . .
N1 C1 C2 120.1(4) . .
C1 C2 H2A 109.5 . .
C1 C2 H2B 109.5 . .
H2A C2 H2B 109.5 . .
C1 C2 H2C 109.5 . .
H2A C2 H2C 109.5 . .
H2B C2 H2C 109.5 . .
C1 N1 C3 118.4(4) . .
C1 N1 C4 123.5(5) . .
C3 N1 C4 117.7(5) . .
N1 C3 H3A 109.5 . .
N1 C3 H3B 109.5 . .
H3A C3 H3B 109.5 . .
N1 C3 H3C 109.5 . .
H3A C3 H3C 109.5 . .
H3B C3 H3C 109.5 . .
O4 C5 O6 121.2(2) . .
O4 C5 C6 120.9(2) . .
O6 C5 C6 117.8(2) . .
O4 C5 Mn1 64.49(14) . .
O6 C5 Mn1 57.47(12) . .
C6 C5 Mn1 166.6(2) . .
C25 C26 C27 120.9(3) . .
C25 C26 H26 119.6 . .
C27 C26 H26 119.6 . .
C22 C27 C26 120.4(3) . .
C22 C27 H27 119.8 . .
C26 C27 H27 119.8 . .
O11 C29 O12 121.0(3) . .
O11 C29 C30 119.9(2) . .
O12 C29 C30 119.0(2) . .
O11 C29 Mn3 60.46(15) . .
O12 C29 Mn3 60.95(15) . .
C30 C29 Mn3 170.7(2) . .
O14 C33 N3 125.9(5) . .
O14 C33 C34 120.0(4) . .
N3 C33 C34 114.1(4) . .
C33 N3 C36 126.2(5) . .
C33 N3 C35 114.3(5) . .
C36 N3 C35 119.3(5) . .
C37 N4 C42 111.1(19) . .
C37 N4 C43 140(2) . .
C42 N4 C43 105.2(18) . .
C37 N4 C46 41.4(9) . .
C42 N4 C46 73.2(15) . .
C43 N4 C46 147(2) . .
C7 C6 C8 120.0(2) . .
C7 C6 C5 120.4(2) . .
C8 C6 C5 119.6(2) . .
N1 C4 H4A 109.5 . .
N1 C4 H4B 109.5 . .
H4A C4 H4B 109.5 . .
N1 C4 H4C 109.5 . .
H4A C4 H4C 109.5 . .
H4B C4 H4C 109.5 . .
O2 C9 N2 120.7(4) . .
O2 C9 C10 121.3(4) . .
N2 C9 C10 118.0(4) . .
N2 C12 H12A 109.5 . .
N2 C12 H12B 109.5 . .
H12A C12 H12B 109.5 . .
N2 C12 H12C 109.5 . .
H12A C12 H12C 109.5 . .
H12B C12 H12C 109.5 . .
N2 C11 H11A 109.5 . .
N2 C11 H11B 109.5 . .
H11A C11 H11B 109.5 . .
N2 C11 H11C 109.5 . .
H11A C11 H11C 109.5 . .
H11B C11 H11C 109.5 . .
C9 C10 H10A 109.5 . .
C9 C10 H10B 109.5 . .
H10A C10 H10B 109.5 . .
C9 C10 H10C 109.5 . .
H10A C10 H10C 109.5 . .
H10B C10 H10C 109.5 . .
O8 C13 O3 126.4(2) . .
O8 C13 C14 115.9(3) . .
O3 C13 C14 117.7(2) . .
C15 C14 C19 119.5(3) . .
C15 C14 C13 121.3(3) . .
C19 C14 C13 119.2(3) . .
C18 C17 C16 119.7(3) . .
C18 C17 C20 119.6(3) . .
C16 C17 C20 120.7(3) . .
C17 C18 C19 120.5(3) . .
C17 C18 H18 119.7 . .
C19 C18 H18 119.7 . .
O7 C21 O5 125.9(2) . .
O7 C21 C22 117.0(2) . .
O5 C21 C22 117.2(2) . .
C23 C22 C27 118.9(2) . .
C23 C22 C21 121.3(2) . .
C27 C22 C21 119.7(2) . .
C24 C25 C26 118.5(2) . .
C24 C25 C28 121.7(2) . .
C26 C25 C28 119.7(2) . .
O16 C28 O15 126.5(2) . .
O16 C28 C25 116.4(2) . .
O15 C28 C25 117.1(2) . .
O10 C20 O9 125.5(3) . .
O10 C20 C17 117.2(3) . .
O9 C20 C17 117.3(3) . .
C32 C30 C31 119.6(3) . .
C32 C30 C29 120.2(3) . .
C31 C30 C29 120.1(3) . .
C32 C31 C30 120.1(3) 2_357 .
C32 C31 H31 119.9 2_357 .
C30 C31 H31 119.9 . .
C33 C34 H34A 109.5 . .
C33 C34 H34B 109.5 . .
H34A C34 H34B 109.5 . .
C33 C34 H34C 109.5 . .
H34A C34 H34C 109.5 . .
H34B C34 H34C 109.5 . .
N3 C35 H35A 109.5 . .
N3 C35 H35B 109.5 . .
H35A C35 H35B 109.5 . .
N3 C35 H35C 109.5 . .
H35A C35 H35C 109.5 . .
H35B C35 H35C 109.5 . .
N3 C36 H36A 109.5 . .
N3 C36 H36B 109.5 . .
H36A C36 H36B 109.5 . .
N3 C36 H36C 109.5 . .
H36A C36 H36C 109.5 . .
H36B C36 H36C 109.5 . .
C37 O13 Mn3 140.6(6) . .
O13 C37 N4 153.3(13) . .
O13 C37 C46 89.0(10) . .
N4 C37 C46 115.9(11) . .
N4 C42 H42A 109.4 . .
N4 C42 H42B 109.5 . .
H42A C42 H42B 109.5 . .
N4 C42 H42C 109.4 . .
H42A C42 H42C 109.5 . .
H42B C42 H42C 109.5 . .
N4 C43 H43A 109.6 . .
N4 C43 H43B 109.5 . .
H43A C43 H43B 109.5 . .
N4 C43 H43C 109.4 . .
H43A C43 H43C 109.5 . .
H43B C43 H43C 109.5 . .
C37 C46 N4 22.6(3) . .

loop_
_geom_bond_atom_site_label_1
_geom_bond_atom_site_label_2
_geom_bond_distance
_geom_bond_site_symmetry_2
Mn1 O5 2.118(2) .
Mn1 O3 2.121(2) .
Mn1 O2 2.123(2) .
Mn1 O1 2.220(2) .
Mn1 O6 2.2270(18) .
Mn1 O4 2.382(2) .
Mn1 C5 2.636(2) .
Mn2 O7 2.1400(19) .
Mn2 O7 2.1400(19) 2_566
Mn2 O8 2.142(2) 2_566
Mn2 O8 2.142(2) .
Mn2 O6 2.1877(18) 2_566
Mn2 O6 2.1877(18) .
Mn3 O9 2.100(2) 1_546
Mn3 O14 2.118(2) .
Mn3 O15 2.1286(19) .
Mn3 O13 2.266(3) .
Mn3 O11 2.286(2) .
Mn3 O12 2.296(2) .
Mn3 C29 2.627(3) .
Mn4 O10 2.1356(19) .
Mn4 O10 2.1356(19) 2_475
Mn4 O16 2.1467(19) 2_466
Mn4 O16 2.1467(19) 1_564
Mn4 O12 2.2022(18) 1_564
Mn4 O12 2.2022(18) 2_466
O1 C1 1.236(4) .
O2 C9 1.221(5) .
N2 C9 1.302(5) .
N2 C12 1.454(7) .
N2 C11 1.479(7) .
O4 C5 1.243(4) .
O6 C5 1.281(3) .
O8 C13 1.248(4) .
O3 C13 1.252(4) .
C15 C14 1.376(4) .
C15 C16 1.398(4) .
C15 H15 0.9300 .
C16 C17 1.391(4) .
C16 H16 0.9300 .
C19 C14 1.390(5) .
C19 C18 1.392(5) .
C19 H19 0.9300 .
O7 C21 1.239(3) .
O5 C21 1.259(4) .
C23 C22 1.389(4) .
C23 C24 1.385(4) .
C23 H23 0.9300 .
C24 C25 1.388(4) .
C24 H24 0.9300 .
O15 C28 1.254(3) .
O11 C29 1.245(4) .
O12 C29 1.274(3) .
O12 Mn4 2.2022(18) 1_546
O10 C20 1.239(4) .
O16 C28 1.245(3) .
O16 Mn4 2.1467(19) 1_546
O9 C20 1.263(4) .
O9 Mn3 2.100(2) 1_564
C32 C31 1.387(4) 2_357
C32 C30 1.387(4) .
C32 H32 0.9300 .
O14 C33 1.237(5) .
C8 C7 1.397(4) 2_666
C8 C6 1.394(4) .
C8 H8 0.9300 .
C7 C6 1.384(4) .
C7 C8 1.397(4) 2_666
C7 H7 0.9300 .
C1 N1 1.315(5) .
C1 C2 1.524(6) .
C2 H2A 0.9600 .
C2 H2B 0.9600 .
C2 H2C 0.9600 .
N1 C3 1.446(7) .
N1 C4 1.472(6) .
C3 H3A 0.9600 .
C3 H3B 0.9600 .
C3 H3C 0.9600 .
C5 C6 1.500(3) .
C26 C25 1.385(4) .
C26 C27 1.387(4) .
C26 H26 0.9300 .
C27 C22 1.387(4) .
C27 H27 0.9300 .
C29 C30 1.500(4) .
C33 N3 1.272(5) .
C33 C34 1.540(7) .
N3 C36 1.452(6) .
N3 C35 1.511(8) .
N4 C37 1.158(11) .
N4 C42 1.46(3) .
N4 C43 1.15(3) .
N4 C46 2.71(2) .
C4 H4A 0.9600 .
C4 H4B 0.9600 .
C4 H4C 0.9600 .
C9 C10 1.514(7) .
C12 H12A 0.9600 .
C12 H12B 0.9600 .
C12 H12C 0.9600 .
C11 H11A 0.9600 .
C11 H11B 0.9600 .
C11 H11C 0.9600 .
C10 H10A 0.9600 .
C10 H10B 0.9600 .
C10 H10C 0.9600 .
C13 C14 1.509(3) .
C17 C18 1.378(5) .
C17 C20 1.510(4) .
C18 H18 0.9300 .
C21 C22 1.516(3) .
C25 C28 1.516(3) .
C30 C31 1.390(4) .
C31 C32 1.387(4) 2_357
C31 H31 0.9300 .
C34 H34A 0.9600 .
C34 H34B 0.9600 .
C34 H34C 0.9600 .
C35 H35A 0.9600 .
C35 H35B 0.9600 .
C35 H35C 0.9600 .
C36 H36A 0.9600 .
C36 H36B 0.9600 .
C36 H36C 0.9600 .
O13 C37 1.092(7) .
C37 C46 1.991(19) .
C42 H42A 0.9600 .
C42 H42B 0.9600 .
C42 H42C 0.9600 .
C43 H43A 0.9600 .
C43 H43B 0.9600 .
C43 H43C 0.9600 .
